data_8105217
loop_
_publ_author_name
'Yu, Xiang'
'Chen, Ya-Fang'
'Huang, Guo-Juan'
'Zhang, You-Fang'
'Yang, Wu-De'

_publ_section_title
;
 Synthesis and crystal structure of
 4-(3-acetyl-5-(thiophen-2-yl)-2,3-dihydro-1,3,4-oxadiazol-2-yl)-7-(diethylamino)-2H-chromen-2-one,
 C21H21N3O4S
;
_journal_issue 3
_journal_name_full 'Zeitschrift f\"ur Kristallographie - New Crystal Structures'
_journal_page_first 561
_journal_page_last 562
_journal_paper_doi 10.1515/ncrs-2019-0807
_journal_volume 235
_journal_year 2020
_chemical_formula_moiety 'C21 H21 N3 O4 S'
_chemical_formula_sum 'C21 H21 N3 O4 S'
_chemical_formula_weight 411.47
_space_group_crystal_system triclinic
_space_group_IT_number 2
_space_group_name_Hall '-P 1'
_space_group_name_H-M_alt 'P -1'
_atom_sites_solution_hydrogens geom
_atom_sites_solution_primary direct
_atom_sites_solution_secondary difmap
_cell_angle_alpha 101.896(7)
_cell_angle_beta 104.770(8)
_cell_angle_gamma 93.271(8)
_cell_formula_units_Z 2
_cell_length_a 9.4256(9)
_cell_length_b 10.1906(9)
_cell_length_c 11.6539(9)
_cell_measurement_reflns_used 2770
_cell_measurement_temperature 293(2)
_cell_measurement_theta_max 70.9670
_cell_measurement_theta_min 4.4410
_cell_volume 1052.02(17)
_computing_cell_refinement
;
CrysAlisPro, Agilent Technologies,
Version 1.171.37.35 (release 13-08-2014 CrysAlis171 .NET)
(compiled Aug 13 2014,18:06:01)
;
_computing_data_collection
;
CrysAlisPro, Agilent Technologies,
Version 1.171.37.35 (release 13-08-2014 CrysAlis171 .NET)
(compiled Aug 13 2014,18:06:01)
;
_computing_data_reduction
;
CrysAlisPro, Agilent Technologies,
Version 1.171.37.35 (release 13-08-2014 CrysAlis171 .NET)
(compiled Aug 13 2014,18:06:01)
;
_computing_molecular_graphics
;
O. V. Dolomanov, L. J. Bourhis, R. J. Gildea, J. A. K. Howard and H. Puschmann,
OLEX2: a complete structure solution, refinement and analysis program.
J. Appl. Cryst. (2009). 42, 339-341.
;
_computing_publication_material
;
O. V. Dolomanov, L. J. Bourhis, R. J. Gildea, J. A. K. Howard and H. Puschmann,
OLEX2: a complete structure solution, refinement and analysis program.
J. Appl. Cryst. (2009). 42, 339-341.
;
_computing_structure_refinement 'SHELXL-97 (Sheldrick, 1997)'
_computing_structure_solution 'A short history of SHELX (Sheldrick, 2007)/Bruker'
_diffrn_ambient_temperature 293(2)
_diffrn_detector 'CCD plate'
_diffrn_detector_area_resol_mean 16.0971
_diffrn_detector_type Eos
_diffrn_measured_fraction_theta_full 0.9989
_diffrn_measured_fraction_theta_max 0.9769
_diffrn_measurement_details
;
#__ type_ start__ end____ width___ exp.time_
  1 omega   21.00   63.00   1.0000    1.0000
omega____ theta____ kappa____ phi______ frames
    -       36.7919  -77.0000  -30.0000 42

#__ type_ start__ end____ width___ exp.time_
  2 omega   20.00   63.00   1.0000    1.0000
omega____ theta____ kappa____ phi______ frames
    -       36.7919  -77.0000 -150.0000 43

#__ type_ start__ end____ width___ exp.time_
  3 omega    6.00   67.00   1.0000    1.0000
omega____ theta____ kappa____ phi______ frames
    -       36.7919  -99.0000 -180.0000 61

#__ type_ start__ end____ width___ exp.time_
  4 omega   51.00  132.00   1.0000    2.0000
omega____ theta____ kappa____ phi______ frames
    -      108.0000  -77.0000 -150.0000 81

#__ type_ start__ end____ width___ exp.time_
  5 omega   84.00  114.00   1.0000    2.0000
omega____ theta____ kappa____ phi______ frames
    -      108.0000 -111.0000  -60.0000 30

#__ type_ start__ end____ width___ exp.time_
  6 omega   77.00  116.00   1.0000    2.0000
omega____ theta____ kappa____ phi______ frames
    -      108.0000  -61.0000  -30.0000 39

#__ type_ start__ end____ width___ exp.time_
  7 omega   57.00  103.00   1.0000    2.0000
omega____ theta____ kappa____ phi______ frames
    -      108.0000  -94.0000    0.0000 46

#__ type_ start__ end____ width___ exp.time_
  8 omega   56.00   97.00   1.0000    2.0000
omega____ theta____ kappa____ phi______ frames
    -      108.0000  -94.0000   90.0000 41

#__ type_ start__ end____ width___ exp.time_
  9 omega   55.00   92.00   1.0000    2.0000
omega____ theta____ kappa____ phi______ frames
    -      108.0000  -45.0000  120.0000 37

#__ type_ start__ end____ width___ exp.time_
 10 omega   47.00   83.00   1.0000    2.0000
omega____ theta____ kappa____ phi______ frames
    -      108.0000  -30.0000  150.0000 36

#__ type_ start__ end____ width___ exp.time_
 11 omega   41.00   82.00   1.0000    2.0000
omega____ theta____ kappa____ phi______ frames
    -      108.0000  -45.0000   90.0000 41

#__ type_ start__ end____ width___ exp.time_
 12 omega   39.00   86.00   1.0000    2.0000
omega____ theta____ kappa____ phi______ frames
    -      108.0000  -30.0000   30.0000 47

#__ type_ start__ end____ width___ exp.time_
 13 omega   76.00  127.00   1.0000    2.0000
omega____ theta____ kappa____ phi______ frames
    -      108.0000   15.0000    0.0000 51

#__ type_ start__ end____ width___ exp.time_
 14 omega   94.00  176.00   1.0000    2.0000
omega____ theta____ kappa____ phi______ frames
    -      108.0000   45.0000   60.0000 82

#__ type_ start__ end____ width___ exp.time_
 15 omega   69.00  106.00   1.0000    1.0000
omega____ theta____ kappa____ phi______ frames
    -       36.7919   37.0000  -90.0000 37

#__ type_ start__ end____ width___ exp.time_
 16 omega   38.00   90.00   1.0000    2.0000
omega____ theta____ kappa____ phi______ frames
    -      108.0000  -30.0000 -120.0000 52

#__ type_ start__ end____ width___ exp.time_
 17 omega   54.00   89.00   1.0000    2.0000
omega____ theta____ kappa____ phi______ frames
    -      108.0000  -30.0000 -180.0000 35

#__ type_ start__ end____ width___ exp.time_
 18 omega   92.00  177.00   1.0000    2.0000
omega____ theta____ kappa____ phi______ frames
    -      108.0000   30.0000 -180.0000 85

#__ type_ start__ end____ width___ exp.time_
 19 omega   65.00  108.00   1.0000    2.0000
omega____ theta____ kappa____ phi______ frames
    -      108.0000 -111.0000 -180.0000 43

#__ type_ start__ end____ width___ exp.time_
 20 omega   45.00   94.00   1.0000    2.0000
omega____ theta____ kappa____ phi______ frames
    -      108.0000  -45.0000  -60.0000 49

#__ type_ start__ end____ width___ exp.time_
 21 omega   41.00   66.00   1.0000    2.0000
omega____ theta____ kappa____ phi______ frames
    -      108.0000  -30.0000   60.0000 25

#__ type_ start__ end____ width___ exp.time_
 22 omega   11.00   58.00   1.0000    1.0000
omega____ theta____ kappa____ phi______ frames
    -       36.7919   77.0000  -30.0000 47

#__ type_ start__ end____ width___ exp.time_
 23 omega   12.00  108.00   1.0000    1.0000
omega____ theta____ kappa____ phi______ frames
    -       36.7919   19.0000 -120.0000 96

#__ type_ start__ end____ width___ exp.time_
 24 omega   10.00  104.00   1.0000    1.0000
omega____ theta____ kappa____ phi______ frames
    -       36.7919   77.0000   90.0000 94

#__ type_ start__ end____ width___ exp.time_
 25 omega   59.00   84.00   1.0000    1.0000
omega____ theta____ kappa____ phi______ frames
    -       36.7919  178.0000  120.0000 25

#__ type_ start__ end____ width___ exp.time_
 26 omega  -11.00   16.00   1.0000    1.0000
omega____ theta____ kappa____ phi______ frames
    -       36.7919  -77.0000 -150.0000 27

#__ type_ start__ end____ width___ exp.time_
 27 omega  -28.00    9.00   1.0000    1.0000
omega____ theta____ kappa____ phi______ frames
    -       36.7919  -77.0000  -30.0000 37
;
_diffrn_measurement_device 'four-circle diffractometer'
_diffrn_measurement_device_type 'Xcalibur, Eos, Gemini'
_diffrn_measurement_method '\w scans'
_diffrn_orient_matrix_UB_11 0.1089117000
_diffrn_orient_matrix_UB_12 0.1296710000
_diffrn_orient_matrix_UB_13 0.0350791000
_diffrn_orient_matrix_UB_21 -0.0983587000
_diffrn_orient_matrix_UB_22 0.0742085000
_diffrn_orient_matrix_UB_23 0.0730249000
_diffrn_orient_matrix_UB_31 0.0862530000
_diffrn_orient_matrix_UB_32 -0.0433145000
_diffrn_orient_matrix_UB_33 0.1147266000
_diffrn_radiation_monochromator graphite
_diffrn_radiation_probe x-ray
_diffrn_radiation_type 'Cu K\a'
_diffrn_radiation_wavelength 1.54184
_diffrn_reflns_av_R_equivalents 0.0200
_diffrn_reflns_av_unetI/netI 0.0295
_diffrn_reflns_limit_h_max 11
_diffrn_reflns_limit_h_min -11
_diffrn_reflns_limit_k_max 11
_diffrn_reflns_limit_k_min -12
_diffrn_reflns_limit_l_max 14
_diffrn_reflns_limit_l_min -11
_diffrn_reflns_number 6696
_diffrn_reflns_theta_full 71.03
_diffrn_reflns_theta_max 71.03
_diffrn_reflns_theta_min 4.46
_diffrn_source 'Enhance (Cu) X-ray Source'
_exptl_absorpt_coefficient_mu 1.636
_exptl_absorpt_correction_T_max 1.00000
_exptl_absorpt_correction_T_min 0.88460
_exptl_absorpt_correction_type multi-scan
_exptl_absorpt_process_details
;
CrysAlisPro, Agilent Technologies,
Version 1.171.37.35 (release 13-08-2014 CrysAlis171 .NET)
(compiled Aug 13 2014,18:06:01)
Empirical absorption correction using spherical harmonics,
 implemented in SCALE3 ABSPACK scaling algorithm.
;
_exptl_crystal_density_diffrn 1.299
_exptl_crystal_density_method 'not measured'
_exptl_crystal_description
;
;
_exptl_crystal_F_000 432
_exptl_crystal_size_max 0.35
_exptl_crystal_size_mid 0.34
_exptl_crystal_size_min 0.30
_refine_diff_density_max 0.249
_refine_diff_density_min -0.258
_refine_diff_density_rms 0.049
_refine_ls_extinction_method none
_refine_ls_goodness_of_fit_ref 1.053
_refine_ls_hydrogen_treatment mixed
_refine_ls_matrix_type full
_refine_ls_number_parameters 284
_refine_ls_number_reflns 3974
_refine_ls_number_restraints 81
_refine_ls_restrained_S_all 1.046
_refine_ls_R_factor_all 0.0560
_refine_ls_R_factor_gt 0.0469
_refine_ls_shift/su_max 0.002
_refine_ls_shift/su_mean 0.000
_refine_ls_structure_factor_coef Fsqd
_refine_ls_weighting_details 'calc w=1/[\s^2^(Fo^2^)+(0.0729P)^2^+0.0838P] where P=(Fo^2^+2Fc^2^)/3'
_refine_ls_weighting_scheme calc
_refine_ls_wR_factor_gt 0.1260
_refine_ls_wR_factor_ref 0.1354
_reflns_number_gt 3247
_reflns_number_total 3974
_reflns_threshold_expression >2sigma(I)
_cod_data_source_file suppl_ncrs-2019-0807_suppl.cif
_cod_data_source_block exp_6162
_cod_original_cell_volume 1052.01(16)
_cod_database_code 8105217
_reflns_odcompleteness_completeness 99.89
_reflns_odcompleteness_iscentric 1
_reflns_odcompleteness_theta 66.97

loop_
_space_group_symop_id
_space_group_symop_operation_xyz
1 'x, y, z'
2 '-x, -y, -z'

loop_
_atom_site_label
_atom_site_type_symbol
_atom_site_fract_x
_atom_site_fract_y
_atom_site_fract_z
_atom_site_U_iso_or_equiv
_atom_site_adp_type
_atom_site_occupancy
_atom_site_symmetry_multiplicity
_atom_site_calc_flag
_atom_site_refinement_flags
_atom_site_disorder_assembly
_atom_site_disorder_group
S1 S 0.3209(2) 0.86736(10) 0.54845(15) 0.0699(4) Uani 0.765(3) 1 d PU A 1
O3 O 0.35405(12) 1.64767(12) 0.93678(11) 0.0465(3) Uani 1 1 d . . .
O1 O 0.49362(13) 1.25150(11) 0.67409(11) 0.0477(3) Uani 1 1 d . . .
C6 C 0.52568(16) 1.54452(15) 0.83358(14) 0.0354(3) Uani 1 1 d . . .
C5 C 0.49654(16) 1.63830(16) 0.92865(14) 0.0375(3) Uani 1 1 d . . .
C2 C 0.40280(17) 1.46273(15) 0.74320(14) 0.0368(3) Uani 1 1 d . . .
C4 C 0.23475(18) 1.56782(19) 0.85243(17) 0.0463(4) Uani 1 1 d . . .
C10 C 0.60394(18) 1.72762(17) 1.01599(15) 0.0436(4) Uani 1 1 d . . .
H10 H 0.5783 1.7885 1.0765 0.052 Uiso 1 1 calc R . .
N2 N 0.30037(17) 1.30349(14) 0.53937(14) 0.0483(4) Uani 1 1 d . . .
C7 C 0.67543(17) 1.54263(16) 0.83497(15) 0.0407(4) Uani 1 1 d . . .
H7 H 0.7004 1.4807 0.7747 0.049 Uiso 1 1 calc R . .
C9 C 0.75276(18) 1.72769(18) 1.01458(15) 0.0432(4) Uani 1 1 d . . .
C3 C 0.26431(18) 1.47354(18) 0.75289(16) 0.0453(4) Uani 1 1 d . . .
H3 H 0.1858 1.4189 0.6940 0.054 Uiso 1 1 calc R . .
C8 C 0.78497(17) 1.62892(18) 0.92206(16) 0.0443(4) Uani 1 1 d . . .
H8 H 0.8827 1.6230 0.9209 0.053 Uiso 1 1 calc R . .
O4 O 0.11499(14) 1.58523(16) 0.86756(14) 0.0648(4) Uani 1 1 d . . .
O2 O 0.27241(19) 1.48231(15) 0.45825(14) 0.0722(4) Uani 1 1 d . . .
C1 C 0.43234(18) 1.36717(16) 0.63566(15) 0.0413(4) Uani 1 1 d . . .
H1 H 0.5005 1.4136 0.6021 0.050 Uiso 1 1 calc R . .
N3 N 0.86110(17) 1.81957(18) 1.09744(16) 0.0586(4) Uani 1 1 d . . .
N1 N 0.28204(18) 1.16358(15) 0.52977(14) 0.0516(4) Uani 1 1 d . . .
C19 C 0.5419(11) 0.9900(11) 0.7199(10) 0.076(3) Uani 0.765(3) 1 d PDU A 1
H19 H 0.6118 1.0574 0.7745 0.092 Uiso 0.765(3) 1 calc PR A 1
C17 C 0.39545(19) 1.14207(17) 0.60778(16) 0.0441(4) Uani 1 1 d . A .
C15 C 0.2308(2) 1.3645(2) 0.45148(18) 0.0563(5) Uani 1 1 d . . .
C18 C 0.4296(2) 1.01254(18) 0.63274(18) 0.0509(4) Uani 1 1 d DU . .
C21 C 0.4278(4) 0.7755(2) 0.6294(3) 0.0810(7) Uani 1 1 d DU . .
H21 H 0.4092 0.6820 0.6130 0.097 Uiso 0.765(3) 1 calc PR A 1
H21A H 0.3974 0.6833 0.6054 0.097 Uiso 0.235(3) 1 calc PR A 2
C16 C 0.1037(3) 1.2825(3) 0.3536(2) 0.0835(8) Uani 1 1 d . . .
H16A H 0.1360 1.2017 0.3145 0.125 Uiso 1 1 calc R . .
H16B H 0.0665 1.3342 0.2945 0.125 Uiso 1 1 calc R . .
H16C H 0.0269 1.2589 0.3887 0.125 Uiso 1 1 calc R . .
C13 C 0.8266(2) 1.9275(2) 1.18590(19) 0.0634(5) Uani 1 1 d . . .
H13A H 0.9145 1.9597 1.2532 0.076 Uiso 1 1 calc R . .
H13B H 0.7517 1.8909 1.2181 0.076 Uiso 1 1 calc R . .
C20 C 0.5414(3) 0.8439(3) 0.7188(3) 0.0794(7) Uani 1 1 d DU A .
H20 H 0.6095 0.8064 0.7720 0.095 Uiso 0.765(3) 1 calc PR A 1
H20A H 0.6025 0.7967 0.7678 0.095 Uiso 0.235(3) 1 calc PR A 2
C11 C 1.0159(2) 1.8213(2) 1.0982(2) 0.0730(7) Uani 1 1 d . . .
H11A H 1.0628 1.9137 1.1263 0.088 Uiso 1 1 calc R . .
H11B H 1.0221 1.7881 1.0157 0.088 Uiso 1 1 calc R . .
C14 C 0.7726(3) 2.0446(3) 1.1348(3) 0.0891(8) Uani 1 1 d . . .
H14A H 0.8484 2.0850 1.1072 0.134 Uiso 1 1 calc R . .
H14B H 0.7488 2.1102 1.1970 0.134 Uiso 1 1 calc R . .
H14C H 0.6860 2.0137 1.0676 0.134 Uiso 1 1 calc R . .
C12 C 1.0963(3) 1.7386(4) 1.1769(4) 0.1264(15) Uani 1 1 d . . .
H12A H 1.0960 1.7746 1.2597 0.190 Uiso 1 1 calc R . .
H12B H 1.1963 1.7397 1.1715 0.190 Uiso 1 1 calc R . .
H12C H 1.0489 1.6474 1.1507 0.190 Uiso 1 1 calc R . .
S2 S 0.5752(10) 0.9964(8) 0.7440(9) 0.0658(12) Uani 0.235(3) 1 d PU A 2
C22 C 0.363(2) 0.8880(9) 0.5784(17) 0.068(3) Uani 0.235(3) 1 d PDU A 2
H22 H 0.2797 0.8722 0.5119 0.082 Uiso 0.235(3) 1 calc PR A 2

loop_
_atom_site_aniso_label
_atom_site_aniso_U_11
_atom_site_aniso_U_22
_atom_site_aniso_U_33
_atom_site_aniso_U_23
_atom_site_aniso_U_13
_atom_site_aniso_U_12
S1 0.1097(10) 0.0390(4) 0.0592(7) 0.0053(3) 0.0270(5) -0.0027(4)
O3 0.0370(6) 0.0528(7) 0.0529(7) 0.0084(5) 0.0195(5) 0.0114(5)
O1 0.0495(6) 0.0343(6) 0.0545(7) 0.0072(5) 0.0069(5) 0.0098(5)
C6 0.0369(7) 0.0317(7) 0.0415(8) 0.0128(6) 0.0131(6) 0.0092(6)
C5 0.0359(7) 0.0390(8) 0.0427(8) 0.0127(6) 0.0157(6) 0.0102(6)
C2 0.0412(8) 0.0303(7) 0.0420(8) 0.0152(6) 0.0107(6) 0.0065(6)
C4 0.0365(8) 0.0517(10) 0.0563(10) 0.0203(8) 0.0153(7) 0.0098(7)
C10 0.0444(9) 0.0456(9) 0.0425(8) 0.0039(7) 0.0187(7) 0.0101(7)
N2 0.0543(8) 0.0369(7) 0.0477(8) 0.0095(6) 0.0045(6) 0.0013(6)
C7 0.0400(8) 0.0408(8) 0.0436(8) 0.0065(7) 0.0166(7) 0.0118(6)
C9 0.0405(8) 0.0456(9) 0.0429(8) 0.0053(7) 0.0138(7) 0.0051(7)
C3 0.0389(8) 0.0448(9) 0.0520(9) 0.0142(7) 0.0103(7) 0.0028(7)
C8 0.0336(7) 0.0501(10) 0.0504(9) 0.0072(7) 0.0159(7) 0.0097(7)
O4 0.0367(6) 0.0822(10) 0.0789(10) 0.0161(8) 0.0219(6) 0.0135(6)
O2 0.0896(11) 0.0561(9) 0.0678(9) 0.0287(7) 0.0050(8) 0.0041(8)
C1 0.0448(8) 0.0349(8) 0.0437(8) 0.0105(7) 0.0101(7) 0.0047(6)
N3 0.0434(8) 0.0622(10) 0.0592(9) -0.0089(8) 0.0141(7) 0.0010(7)
N1 0.0590(9) 0.0387(8) 0.0535(8) 0.0100(6) 0.0115(7) -0.0038(6)
C19 0.085(5) 0.064(3) 0.093(6) 0.031(3) 0.035(4) 0.024(3)
C17 0.0527(9) 0.0358(8) 0.0470(9) 0.0091(7) 0.0195(7) 0.0038(7)
C15 0.0609(11) 0.0573(12) 0.0486(10) 0.0182(9) 0.0068(8) 0.0052(9)
C18 0.0675(11) 0.0377(9) 0.0558(10) 0.0116(8) 0.0302(9) 0.0098(8)
C21 0.129(2) 0.0407(11) 0.0942(18) 0.0202(11) 0.0626(17) 0.0169(12)
C16 0.0798(16) 0.0869(18) 0.0670(14) 0.0259(13) -0.0124(12) -0.0068(13)
C13 0.0590(11) 0.0658(13) 0.0544(11) -0.0110(9) 0.0183(9) -0.0039(9)
C20 0.0979(18) 0.0668(15) 0.0974(18) 0.0429(14) 0.0452(15) 0.0309(13)
C11 0.0455(10) 0.0695(14) 0.0889(16) -0.0109(12) 0.0175(10) -0.0074(9)
C14 0.107(2) 0.0619(15) 0.102(2) 0.0063(14) 0.0460(17) 0.0056(14)
C12 0.0657(16) 0.095(2) 0.195(4) 0.032(2) -0.006(2) 0.0126(15)
S2 0.073(3) 0.054(2) 0.082(3) 0.0347(18) 0.024(2) 0.0208(17)
C22 0.078(9) 0.070(7) 0.064(10) 0.017(6) 0.029(5) 0.016(6)

loop_
_atom_type_symbol
_atom_type_description
_atom_type_scat_dispersion_real
_atom_type_scat_dispersion_imag
_atom_type_scat_source
C C 0.0181 0.0091 'International Tables Vol C Tables 4.2.6.8 and 6.1.1.4'
H H 0.0000 0.0000 'International Tables Vol C Tables 4.2.6.8 and 6.1.1.4'
N N 0.0311 0.0180 'International Tables Vol C Tables 4.2.6.8 and 6.1.1.4'
O O 0.0492 0.0322 'International Tables Vol C Tables 4.2.6.8 and 6.1.1.4'
S S 0.3331 0.5567 'International Tables Vol C Tables 4.2.6.8 and 6.1.1.4'

loop_
_geom_angle_atom_site_label_1
_geom_angle_atom_site_label_2
_geom_angle_atom_site_label_3
_geom_angle
_geom_angle_site_symmetry_1
_geom_angle_site_symmetry_3
C21 S1 C18 91.06(13) . .
C4 O3 C5 122.15(13) . .
C17 O1 C1 106.00(13) . .
C5 C6 C2 118.05(14) . .
C5 C6 C7 115.87(14) . .
C7 C6 C2 126.05(14) . .
O3 C5 C6 120.68(14) . .
C10 C5 O3 115.95(14) . .
C10 C5 C6 123.35(14) . .
C6 C2 C1 118.47(13) . .
C3 C2 C6 120.26(15) . .
C3 C2 C1 121.25(15) . .
O3 C4 C3 117.20(14) . .
O4 C4 O3 116.68(17) . .
O4 C4 C3 126.10(18) . .
C5 C10 H10 119.8 . .
C5 C10 C9 120.36(15) . .
C9 C10 H10 119.8 . .
N1 N2 C1 110.86(13) . .
C15 N2 C1 123.07(15) . .
C15 N2 N1 123.75(16) . .
C6 C7 H7 119.0 . .
C8 C7 C6 121.99(15) . .
C8 C7 H7 119.0 . .
C10 C9 C8 116.96(15) . .
N3 C9 C10 121.49(15) . .
N3 C9 C8 121.55(15) . .
C2 C3 C4 121.61(16) . .
C2 C3 H3 119.2 . .
C4 C3 H3 119.2 . .
C7 C8 C9 121.37(14) . .
C7 C8 H8 119.3 . .
C9 C8 H8 119.3 . .
O1 C1 C2 109.63(13) . .
O1 C1 N2 101.61(12) . .
O1 C1 H1 110.2 . .
C2 C1 H1 110.2 . .
N2 C1 C2 114.66(14) . .
N2 C1 H1 110.2 . .
C9 N3 C13 121.50(15) . .
C9 N3 C11 122.52(16) . .
C11 N3 C13 115.86(16) . .
C17 N1 N2 104.32(14) . .
C18 C19 H19 124.2 . .
C18 C19 C20 111.6(7) . .
C20 C19 H19 124.2 . .
O1 C17 C18 116.81(16) . .
N1 C17 O1 117.04(15) . .
N1 C17 C18 126.15(17) . .
N2 C15 C16 116.84(18) . .
O2 C15 N2 118.84(18) . .
O2 C15 C16 124.29(19) . .
C19 C18 S1 112.5(5) . .
C19 C18 C17 126.6(5) . .
C19 C18 S2 4.2(7) . .
C19 C18 C22 102.3(9) . .
C17 C18 S1 120.83(15) . .
C17 C18 S2 122.4(3) . .
S2 C18 S1 116.7(3) . .
C22 C18 S1 10.3(5) . .
C22 C18 C17 131.0(5) . .
C22 C18 S2 106.5(3) . .
S1 C21 H21 122.0 . .
S1 C21 H21A 114.2 . .
H21 C21 H21A 7.8 . .
C20 C21 S1 115.99(19) . .
C20 C21 H21 122.0 . .
C20 C21 H21A 129.8 . .
C20 C21 C22 100.5(4) . .
C22 C21 S1 15.6(4) . .
C22 C21 H21 137.5 . .
C22 C21 H21A 129.8 . .
C15 C16 H16A 109.5 . .
C15 C16 H16B 109.5 . .
C15 C16 H16C 109.5 . .
H16A C16 H16B 109.5 . .
H16A C16 H16C 109.5 . .
H16B C16 H16C 109.5 . .
N3 C13 H13A 108.8 . .
N3 C13 H13B 108.8 . .
N3 C13 C14 113.9(2) . .
H13A C13 H13B 107.7 . .
C14 C13 H13A 108.8 . .
C14 C13 H13B 108.8 . .
C19 C20 H20 125.6 . .
C19 C20 H20A 132.3 . .
C19 C20 S2 13.6(5) . .
C21 C20 C19 108.8(4) . .
C21 C20 H20 125.6 . .
C21 C20 H20A 118.8 . .
C21 C20 S2 122.4(4) . .
H20 C20 H20A 6.8 . .
S2 C20 H20 112.0 . .
S2 C20 H20A 118.8 . .
N3 C11 H11A 109.1 . .
N3 C11 H11B 109.1 . .
N3 C11 C12 112.6(2) . .
H11A C11 H11B 107.8 . .
C12 C11 H11A 109.1 . .
C12 C11 H11B 109.1 . .
C13 C14 H14A 109.5 . .
C13 C14 H14B 109.5 . .
C13 C14 H14C 109.5 . .
H14A C14 H14B 109.5 . .
H14A C14 H14C 109.5 . .
H14B C14 H14C 109.5 . .
C11 C12 H12A 109.5 . .
C11 C12 H12B 109.5 . .
C11 C12 H12C 109.5 . .
H12A C12 H12B 109.5 . .
H12A C12 H12C 109.5 . .
H12B C12 H12C 109.5 . .
C20 S2 C18 93.8(5) . .
C18 C22 C21 116.8(7) . .
C18 C22 H22 121.6 . .
C21 C22 H22 121.6 . .

loop_
_geom_bond_atom_site_label_1
_geom_bond_atom_site_label_2
_geom_bond_distance
_geom_bond_site_symmetry_2
S1 C18 1.708(2) .
S1 C21 1.664(3) .
O3 C5 1.3776(18) .
O3 C4 1.377(2) .
O1 C1 1.4447(19) .
O1 C17 1.364(2) .
C6 C5 1.402(2) .
C6 C2 1.432(2) .
C6 C7 1.409(2) .
C5 C10 1.370(2) .
C2 C3 1.347(2) .
C2 C1 1.517(2) .
C4 C3 1.443(3) .
C4 O4 1.203(2) .
C10 H10 0.9300 .
C10 C9 1.407(2) .
N2 C1 1.457(2) .
N2 N1 1.404(2) .
N2 C15 1.354(2) .
C7 H7 0.9300 .
C7 C8 1.365(2) .
C9 C8 1.422(2) .
C9 N3 1.366(2) .
C3 H3 0.9300 .
C8 H8 0.9300 .
O2 C15 1.222(2) .
C1 H1 0.9800 .
N3 C13 1.457(2) .
N3 C11 1.456(2) .
N1 C17 1.277(2) .
C19 H19 0.9300 .
C19 C18 1.334(8) .
C19 C20 1.487(11) .
C17 C18 1.446(2) .
C15 C16 1.494(3) .
C18 S2 1.673(8) .
C18 C22 1.335(8) .
C21 H21 0.9300 .
C21 H21A 0.9300 .
C21 C20 1.328(4) .
C21 C22 1.489(11) .
C16 H16A 0.9600 .
C16 H16B 0.9600 .
C16 H16C 0.9600 .
C13 H13A 0.9700 .
C13 H13B 0.9700 .
C13 C14 1.499(4) .
C20 H20 0.9300 .
C20 H20A 0.9300 .
C20 S2 1.520(9) .
C11 H11A 0.9700 .
C11 H11B 0.9700 .
C11 C12 1.471(4) .
C14 H14A 0.9600 .
C14 H14B 0.9600 .
C14 H14C 0.9600 .
C12 H12A 0.9600 .
C12 H12B 0.9600 .
C12 H12C 0.9600 .
C22 H22 0.9300 .

loop_
_geom_torsion_atom_site_label_1
_geom_torsion_atom_site_label_2
_geom_torsion_atom_site_label_3
_geom_torsion_atom_site_label_4
_geom_torsion
_geom_torsion_site_symmetry_1
_geom_torsion_site_symmetry_2
_geom_torsion_site_symmetry_3
_geom_torsion_site_symmetry_4
S1 C18 S2 C20 -0.7(7) . . . .
S1 C18 C22 C21 -174(8) . . . .
S1 C21 C20 C19 -0.9(6) . . . .
S1 C21 C20 S2 -1.7(6) . . . .
S1 C21 C22 C18 176(6) . . . .
O3 C5 C10 C9 -179.01(15) . . . .
O3 C4 C3 C2 0.7(2) . . . .
O1 C17 C18 S1 -175.71(15) . . . .
O1 C17 C18 C19 5.0(8) . . . .
O1 C17 C18 S2 4.3(5) . . . .
O1 C17 C18 C22 -174.5(15) . . . .
C6 C5 C10 C9 -0.8(3) . . . .
C6 C2 C3 C4 0.8(2) . . . .
C6 C2 C1 O1 75.41(16) . . . .
C6 C2 C1 N2 -171.08(13) . . . .
C6 C7 C8 C9 -1.5(3) . . . .
C5 O3 C4 C3 -0.7(2) . . . .
C5 O3 C4 O4 -179.29(15) . . . .
C5 C6 C2 C3 -2.2(2) . . . .
C5 C6 C2 C1 176.21(13) . . . .
C5 C6 C7 C8 -1.4(2) . . . .
C5 C10 C9 C8 -2.1(3) . . . .
C5 C10 C9 N3 177.10(16) . . . .
C2 C6 C5 O3 2.3(2) . . . .
C2 C6 C5 C10 -175.86(15) . . . .
C2 C6 C7 C8 176.89(15) . . . .
C4 O3 C5 C6 -0.8(2) . . . .
C4 O3 C5 C10 177.44(14) . . . .
C10 C9 C8 C7 3.3(3) . . . .
C10 C9 N3 C13 -4.2(3) . . . .
C10 C9 N3 C11 179.7(2) . . . .
N2 N1 C17 O1 0.7(2) . . . .
N2 N1 C17 C18 -179.47(16) . . . .
C7 C6 C5 O3 -179.31(14) . . . .
C7 C6 C5 C10 2.6(2) . . . .
C7 C6 C2 C3 179.50(15) . . . .
C7 C6 C2 C1 -2.0(2) . . . .
C9 N3 C13 C14 -79.4(3) . . . .
C9 N3 C11 C12 -91.0(3) . . . .
C3 C2 C1 O1 -106.15(17) . . . .
C3 C2 C1 N2 7.4(2) . . . .
C8 C9 N3 C13 174.95(19) . . . .
C8 C9 N3 C11 -1.1(3) . . . .
O4 C4 C3 C2 179.15(18) . . . .
C1 O1 C17 N1 1.9(2) . . . .
C1 O1 C17 C18 -177.94(14) . . . .
C1 C2 C3 C4 -177.62(14) . . . .
C1 N2 N1 C17 -3.06(19) . . . .
C1 N2 C15 O2 -6.3(3) . . . .
C1 N2 C15 C16 175.46(19) . . . .
N3 C9 C8 C7 -175.96(17) . . . .
N1 N2 C1 O1 4.04(18) . . . .
N1 N2 C1 C2 -114.11(15) . . . .
N1 N2 C15 O2 -167.36(19) . . . .
N1 N2 C15 C16 14.4(3) . . . .
N1 C17 C18 S1 4.4(3) . . . .
N1 C17 C18 C19 -174.8(8) . . . .
N1 C17 C18 S2 -175.5(5) . . . .
N1 C17 C18 C22 5.6(16) . . . .
C19 C18 S2 C20 7(13) . . . .
C19 C18 C22 C21 1(2) . . . .
C19 C20 S2 C18 -2(4) . . . .
C17 O1 C1 C2 118.28(14) . . . .
C17 O1 C1 N2 -3.42(16) . . . .
C17 C18 S2 C20 179.3(3) . . . .
C17 C18 C22 C21 -179.4(8) . . . .
C15 N2 C1 O1 -159.20(17) . . . .
C15 N2 C1 C2 82.7(2) . . . .
C15 N2 N1 C17 160.04(18) . . . .
C18 S1 C21 C20 0.9(2) . . . .
C18 S1 C21 C22 -3(4) . . . .
C18 C19 C20 C21 0.4(11) . . . .
C18 C19 C20 S2 177(5) . . . .
C21 S1 C18 C19 -0.6(7) . . . .
C21 S1 C18 C17 -179.99(17) . . . .
C21 S1 C18 S2 0.0(5) . . . .
C21 S1 C18 C22 5(7) . . . .
C21 C20 S2 C18 1.4(8) . . . .
C13 N3 C11 C12 92.7(3) . . . .
C20 C19 C18 S1 0.3(11) . . . .
C20 C19 C18 C17 179.6(4) . . . .
C20 C19 C18 S2 -172(15) . . . .
C20 C19 C18 C22 -0.8(15) . . . .
C20 C21 C22 C18 -1(2) . . . .
C11 N3 C13 C14 97.0(2) . . . .
S2 C18 C22 C21 2(2) . . . .
C22 C18 S2 C20 -1.6(14) . . . .
C22 C21 C20 C19 0.2(12) . . . .
C22 C21 C20 S2 -0.7(12) . . . .
